data_4130577
loop_
_publ_author_name
'Martinez, Luisruben P.'
'Umemiya, Shigenobu'
'Wengryniuk, Sarah E.'
'Baran, Phil S.'

_publ_section_title
;
 11-Step Total Synthesis of Pallambins C and D.
;
_journal_issue 24
_journal_name_full 'Journal of the American Chemical Society'
_journal_page_first 7536
_journal_page_last 7539
_journal_paper_doi 10.1021/jacs.6b04816
_journal_volume 138
_journal_year 2016
_chemical_formula_moiety 'C15 H20 O3'
_chemical_formula_sum 'C15 H20 O3'
_chemical_formula_weight 248.31
_space_group_IT_number 14
_space_group_name_Hall '-P 2ybc'
_space_group_name_H-M_alt 'P 1 21/c 1'
_symmetry_cell_setting monoclinic
_symmetry_space_group_name_H-M 'P 1 21/c 1'
_atom_sites_solution_hydrogens geom
_atom_sites_solution_primary direct
_atom_sites_solution_secondary difmap
_audit_creation_method SHELXL-97
_cell_angle_alpha 90.00
_cell_angle_beta 103.204(10)
_cell_angle_gamma 90.00
_cell_formula_units_Z 4
_cell_length_a 14.421(5)
_cell_length_b 7.5148(18)
_cell_length_c 12.931(4)
_cell_measurement_reflns_used 4325
_cell_measurement_temperature 100(2)
_cell_measurement_theta_max 26.39
_cell_measurement_theta_min 2.90
_cell_volume 1364.3(7)
_computing_cell_refinement 'Bruker SAINT'
_computing_data_collection 'Bruker APEX2'
_computing_data_reduction 'Bruker SAINT'
_computing_molecular_graphics 'Bruker SHELXTL'
_computing_publication_material 'Bruker SHELXTL'
_computing_structure_refinement 'SHELXL-97 (Sheldrick, 2008)'
_computing_structure_solution 'SHELXS-97 (Sheldrick, 2008)'
_diffrn_ambient_temperature 100(2)
_diffrn_measured_fraction_theta_full 1.000
_diffrn_measured_fraction_theta_max 0.996
_diffrn_measurement_device_type 'Bruker APEX-I CCD'
_diffrn_measurement_method '\f and \w scans'
_diffrn_radiation_monochromator graphite
_diffrn_radiation_source 'fine-focus sealed tube'
_diffrn_radiation_type MoK\a
_diffrn_radiation_wavelength 0.71073
_diffrn_reflns_av_R_equivalents 0.0472
_diffrn_reflns_av_sigmaI/netI 0.0390
_diffrn_reflns_limit_h_max 16
_diffrn_reflns_limit_h_min -18
_diffrn_reflns_limit_k_max 9
_diffrn_reflns_limit_k_min -9
_diffrn_reflns_limit_l_max 16
_diffrn_reflns_limit_l_min -16
_diffrn_reflns_number 14757
_diffrn_reflns_theta_full 25.00
_diffrn_reflns_theta_max 26.52
_diffrn_reflns_theta_min 2.90
_exptl_absorpt_coefficient_mu 0.083
_exptl_absorpt_correction_T_max 0.9901
_exptl_absorpt_correction_T_min 0.9772
_exptl_absorpt_correction_type multi-scan
_exptl_absorpt_process_details sadabs
_exptl_crystal_colour colourless
_exptl_crystal_density_diffrn 1.209
_exptl_crystal_density_method 'not measured'
_exptl_crystal_description BLOCK
_exptl_crystal_F_000 536
_exptl_crystal_size_max 0.28
_exptl_crystal_size_mid 0.15
_exptl_crystal_size_min 0.12
_refine_diff_density_max 0.308
_refine_diff_density_min -0.213
_refine_diff_density_rms 0.043
_refine_ls_extinction_method none
_refine_ls_goodness_of_fit_ref 1.026
_refine_ls_hydrogen_treatment mixed
_refine_ls_matrix_type full
_refine_ls_number_parameters 169
_refine_ls_number_reflns 2828
_refine_ls_number_restraints 7
_refine_ls_restrained_S_all 1.030
_refine_ls_R_factor_all 0.0601
_refine_ls_R_factor_gt 0.0413
_refine_ls_shift/su_max 0.000
_refine_ls_shift/su_mean 0.000
_refine_ls_structure_factor_coef Fsqd
_refine_ls_weighting_details 'calc w=1/[\s^2^(Fo^2^)+(0.0504P)^2^+0.3776P] where P=(Fo^2^+2Fc^2^)/3'
_refine_ls_weighting_scheme calc
_refine_ls_wR_factor_gt 0.0975
_refine_ls_wR_factor_ref 0.1071
_reflns_number_gt 2170
_reflns_number_total 2828
_reflns_threshold_expression >2sigma(I)
_cod_data_source_file ja6b04816_si_004.cif
_cod_data_source_block baran402
_cod_depositor_comments
;
The following automatic conversions were performed:

data item '_symmetry_cell_setting' value 'Monoclinic' was changed to
'monoclinic' in accordance with the
/home/saulius/struct/COD-crude-data/automatic-downloads/DataCite-retrospective/ACS/depositions/lib/dictionaries/cif_core.dic
dictionary named 'cif_core.dic' version 2.4.2 last updated on
2011-04-26.

Automatic conversion script
Id: cif_fix_values 6909 2019-04-08 15:41:33Z antanas 
;
_cod_original_sg_symbol_H-M P2(1)/c
_cod_database_code 4130577

loop_
_symmetry_equiv_pos_as_xyz
'x, y, z'
'-x, y+1/2, -z+1/2'
'-x, -y, -z'
'x, -y-1/2, z-1/2'

loop_
_atom_site_label
_atom_site_type_symbol
_atom_site_fract_x
_atom_site_fract_y
_atom_site_fract_z
_atom_site_U_iso_or_equiv
_atom_site_adp_type
_atom_site_occupancy
_atom_site_symmetry_multiplicity
_atom_site_calc_flag
_atom_site_refinement_flags
O1 O 0.52858(8) 0.77573(15) 0.50011(9) 0.0313(3) Uani 1 1 d .
O2 O 0.27260(8) 0.95471(13) 0.28351(8) 0.0218(3) Uani 1 1 d D
H2 H 0.2493(11) 0.909(2) 0.3324(10) 0.026 Uiso 1 1 d D
O3 O 0.20843(7) 0.69850(14) -0.04564(7) 0.0217(3) Uani 1 1 d .
C1 C 0.46687(10) 0.7906(2) 0.41871(12) 0.0224(3) Uani 1 1 d .
H1A H 0.4579 0.9029 0.3841 0.027 Uiso 1 1 calc R
C2 C 0.40615(10) 0.64208(19) 0.37240(11) 0.0190(3) Uani 1 1 d .
H2A H 0.4203 0.5288 0.4047 0.023 Uiso 1 1 calc R
C3 C 0.33196(10) 0.65170(19) 0.28799(11) 0.0163(3) Uani 1 1 d .
C4 C 0.29852(10) 0.81682(18) 0.21937(11) 0.0169(3) Uani 1 1 d .
C5 C 0.20702(10) 0.74733(19) 0.13703(11) 0.0171(3) Uani 1 1 d .
C6 C 0.16934(10) 0.60459(19) 0.20393(11) 0.0177(3) Uani 1 1 d .
H6A H 0.1475 0.6677 0.2622 0.021 Uiso 1 1 calc R
C7 C 0.26129(10) 0.49991(19) 0.25540(11) 0.0175(3) Uani 1 1 d .
C8 C 0.29153(12) 0.38442(19) 0.17024(12) 0.0225(3) Uani 1 1 d .
H8A H 0.3529 0.3257 0.2021 0.027 Uiso 1 1 calc R
H8B H 0.2433 0.2901 0.1471 0.027 Uiso 1 1 calc R
C9 C 0.30254(12) 0.4917(2) 0.07288(12) 0.0236(4) Uani 1 1 d .
H9A H 0.3691 0.5342 0.0850 0.028 Uiso 1 1 calc R
H9B H 0.2911 0.4114 0.0106 0.028 Uiso 1 1 calc R
C10 C 0.23681(10) 0.65013(19) 0.04664(11) 0.0170(3) Uani 1 1 d .
C11 C 0.37112(11) 0.9021(2) 0.16501(11) 0.0216(3) Uani 1 1 d .
H11A H 0.4195 0.9650 0.2180 0.032 Uiso 1 1 calc R
H11B H 0.3387 0.9867 0.1110 0.032 Uiso 1 1 calc R
H11C H 0.4018 0.8095 0.1311 0.032 Uiso 1 1 calc R
C12 C 0.13545(11) 0.8942(2) 0.09519(11) 0.0229(3) Uani 1 1 d .
H12A H 0.0805 0.8436 0.0448 0.034 Uiso 1 1 calc R
H12B H 0.1656 0.9848 0.0592 0.034 Uiso 1 1 calc R
H12C H 0.1142 0.9489 0.1546 0.034 Uiso 1 1 calc R
C13 C 0.08741(11) 0.4956(2) 0.14392(12) 0.0262(4) Uani 1 1 d .
H13A H 0.0949 0.4338 0.0823 0.031 Uiso 1 1 calc R
C14 C 0.00606(13) 0.4813(3) 0.17196(15) 0.0496(6) Uani 1 1 d U
H14A H -0.0034 0.5418 0.2332 0.060 Uiso 1 1 calc R
H14B H -0.0435 0.4104 0.1310 0.060 Uiso 1 1 calc R
C15 C 0.24810(11) 0.38302(19) 0.34743(11) 0.0221(3) Uani 1 1 d .
H15A H 0.3072 0.3179 0.3764 0.033 Uiso 1 1 calc R
H15B H 0.1963 0.2982 0.3219 0.033 Uiso 1 1 calc R
H15C H 0.2323 0.4579 0.4031 0.033 Uiso 1 1 calc R

loop_
_atom_site_aniso_label
_atom_site_aniso_U_11
_atom_site_aniso_U_22
_atom_site_aniso_U_33
_atom_site_aniso_U_23
_atom_site_aniso_U_13
_atom_site_aniso_U_12
O1 0.0257(6) 0.0350(7) 0.0280(6) 0.0032(5) -0.0047(5) -0.0063(5)
O2 0.0343(6) 0.0164(5) 0.0168(5) -0.0020(4) 0.0100(5) 0.0008(5)
O3 0.0244(6) 0.0283(6) 0.0132(5) 0.0000(4) 0.0059(4) -0.0040(5)
C1 0.0212(8) 0.0244(8) 0.0216(7) 0.0013(6) 0.0047(6) -0.0019(6)
C2 0.0192(7) 0.0190(7) 0.0197(7) 0.0023(6) 0.0060(6) 0.0013(6)
C3 0.0180(7) 0.0173(7) 0.0158(7) -0.0012(6) 0.0083(5) 0.0005(6)
C4 0.0212(7) 0.0164(7) 0.0139(6) -0.0024(5) 0.0059(6) 0.0001(6)
C5 0.0177(7) 0.0198(8) 0.0144(7) 0.0000(6) 0.0053(6) 0.0007(6)
C6 0.0188(7) 0.0218(8) 0.0135(6) -0.0010(6) 0.0057(5) -0.0018(6)
C7 0.0211(7) 0.0167(7) 0.0149(7) -0.0007(6) 0.0044(6) -0.0013(6)
C8 0.0294(8) 0.0167(7) 0.0221(7) -0.0034(6) 0.0075(6) 0.0003(6)
C9 0.0318(9) 0.0222(8) 0.0194(7) -0.0045(6) 0.0111(6) 0.0038(7)
C10 0.0172(7) 0.0197(7) 0.0155(7) -0.0019(6) 0.0064(6) -0.0056(6)
C11 0.0251(8) 0.0214(8) 0.0193(7) 0.0006(6) 0.0067(6) -0.0030(6)
C12 0.0236(8) 0.0278(8) 0.0188(7) 0.0027(6) 0.0076(6) 0.0063(6)
C13 0.0268(9) 0.0326(9) 0.0179(7) 0.0017(6) 0.0024(6) -0.0077(7)
C14 0.0328(11) 0.0856(16) 0.0298(9) -0.0028(10) 0.0060(8) -0.0281(10)
C15 0.0275(8) 0.0189(8) 0.0196(7) 0.0022(6) 0.0048(6) -0.0042(6)

loop_
_atom_type_symbol
_atom_type_description
_atom_type_scat_dispersion_real
_atom_type_scat_dispersion_imag
_atom_type_scat_source
C C 0.0033 0.0016 'International Tables Vol C Tables 4.2.6.8 and 6.1.1.4'
H H 0.0000 0.0000 'International Tables Vol C Tables 4.2.6.8 and 6.1.1.4'
O O 0.0106 0.0060 'International Tables Vol C Tables 4.2.6.8 and 6.1.1.4'

loop_
_geom_angle_atom_site_label_1
_geom_angle_atom_site_label_2
_geom_angle_atom_site_label_3
_geom_angle
C4 O2 H2 109.8(11)
O1 C1 C2 122.40(14)
O1 C1 H1A 118.8
C2 C1 H1A 118.8
C3 C2 C1 125.69(14)
C3 C2 H2A 117.2
C1 C2 H2A 117.2
C2 C3 C7 122.84(13)
C2 C3 C4 126.76(13)
C7 C3 C4 110.04(11)
O2 C4 C11 105.07(11)
O2 C4 C3 109.84(11)
C11 C4 C3 116.51(12)
O2 C4 C5 109.94(11)
C11 C4 C5 112.47(11)
C3 C4 C5 103.02(11)
C10 C5 C12 111.25(11)
C10 C5 C6 107.02(11)
C12 C5 C6 113.80(12)
C10 C5 C4 109.69(11)
C12 C5 C4 113.13(12)
C6 C5 C4 101.38(10)
C13 C6 C5 115.06(11)
C13 C6 C7 116.06(12)
C5 C6 C7 102.43(11)
C13 C6 H6A 107.6
C5 C6 H6A 107.6
C7 C6 H6A 107.6
C3 C7 C15 114.21(11)
C3 C7 C8 109.80(12)
C15 C7 C8 109.83(12)
C3 C7 C6 101.00(11)
C15 C7 C6 112.28(12)
C8 C7 C6 109.39(11)
C9 C8 C7 112.93(12)
C9 C8 H8A 109.0
C7 C8 H8A 109.0
C9 C8 H8B 109.0
C7 C8 H8B 109.0
H8A C8 H8B 107.8
C10 C9 C8 114.92(13)
C10 C9 H9A 108.5
C8 C9 H9A 108.5
C10 C9 H9B 108.5
C8 C9 H9B 108.5
H9A C9 H9B 107.5
O3 C10 C9 120.36(13)
O3 C10 C5 121.05(13)
C9 C10 C5 118.59(12)
C4 C11 H11A 109.5
C4 C11 H11B 109.5
H11A C11 H11B 109.5
C4 C11 H11C 109.5
H11A C11 H11C 109.5
H11B C11 H11C 109.5
C5 C12 H12A 109.5
C5 C12 H12B 109.5
H12A C12 H12B 109.5
C5 C12 H12C 109.5
H12A C12 H12C 109.5
H12B C12 H12C 109.5
C14 C13 C6 123.47(16)
C14 C13 H13A 118.3
C6 C13 H13A 118.3
C13 C14 H14A 120.0
C13 C14 H14B 120.0
H14A C14 H14B 120.0
C7 C15 H15A 109.5
C7 C15 H15B 109.5
H15A C15 H15B 109.5
C7 C15 H15C 109.5
H15A C15 H15C 109.5
H15B C15 H15C 109.5

loop_
_geom_bond_atom_site_label_1
_geom_bond_atom_site_label_2
_geom_bond_distance
O1 C1 1.2184(18)
O2 C4 1.4294(17)
O2 H2 0.853(9)
O3 C10 1.2250(17)
C1 C2 1.460(2)
C1 H1A 0.9500
C2 C3 1.345(2)
C2 H2A 0.9500
C3 C7 1.524(2)
C3 C4 1.5375(19)
C4 C11 1.529(2)
C4 C5 1.5829(19)
C5 C10 1.5210(19)
C5 C12 1.524(2)
C5 C6 1.552(2)
C6 C13 1.500(2)
C6 C7 1.555(2)
C6 H6A 1.0000
C7 C15 1.526(2)
C7 C8 1.541(2)
C8 C9 1.534(2)
C8 H8A 0.9900
C8 H8B 0.9900
C9 C10 1.511(2)
C9 H9A 0.9900
C9 H9B 0.9900
C11 H11A 0.9800
C11 H11B 0.9800
C11 H11C 0.9800
C12 H12A 0.9800
C12 H12B 0.9800
C12 H12C 0.9800
C13 C14 1.309(2)
C13 H13A 0.9500
C14 H14A 0.9500
C14 H14B 0.9500
C15 H15A 0.9800
C15 H15B 0.9800
C15 H15C 0.9800

loop_
_geom_hbond_atom_site_label_D
_geom_hbond_atom_site_label_H
_geom_hbond_atom_site_label_A
_geom_hbond_distance_DH
_geom_hbond_distance_HA
_geom_hbond_distance_DA
_geom_hbond_angle_DHA
_geom_hbond_site_symmetry_A
O2 H2 O3 0.853(9) 1.978(9) 2.8279(16) 174.3(16) 4_576

loop_
_geom_torsion_atom_site_label_1
_geom_torsion_atom_site_label_2
_geom_torsion_atom_site_label_3
_geom_torsion_atom_site_label_4
_geom_torsion
O1 C1 C2 C3 174.35(15)
C1 C2 C3 C7 -169.10(14)
C1 C2 C3 C4 3.3(2)
C2 C3 C4 O2 -60.60(19)
C7 C3 C4 O2 112.62(13)
C2 C3 C4 C11 58.66(19)
C7 C3 C4 C11 -128.11(13)
C2 C3 C4 C5 -177.71(14)
C7 C3 C4 C5 -4.48(14)
O2 C4 C5 C10 160.89(11)
C11 C4 C5 C10 44.18(15)
C3 C4 C5 C10 -82.08(13)
O2 C4 C5 C12 36.04(16)
C11 C4 C5 C12 -80.67(15)
C3 C4 C5 C12 153.07(12)
O2 C4 C5 C6 -86.21(13)
C11 C4 C5 C6 157.08(12)
C3 C4 C5 C6 30.82(13)
C10 C5 C6 C13 -58.21(16)
C12 C5 C6 C13 65.11(17)
C4 C5 C6 C13 -173.11(12)
C10 C5 C6 C7 68.65(13)
C12 C5 C6 C7 -168.04(11)
C4 C5 C6 C7 -46.25(13)
C2 C3 C7 C15 29.2(2)
C4 C3 C7 C15 -144.29(12)
C2 C3 C7 C8 -94.60(16)
C4 C3 C7 C8 91.86(14)
C2 C3 C7 C6 149.97(14)
C4 C3 C7 C6 -23.57(14)
C13 C6 C7 C3 169.16(12)
C5 C6 C7 C3 42.95(13)
C13 C6 C7 C15 -68.76(16)
C5 C6 C7 C15 165.03(11)
C13 C6 C7 C8 53.43(16)
C5 C6 C7 C8 -72.78(14)
C3 C7 C8 C9 -55.83(16)
C15 C7 C8 C9 177.80(12)
C6 C7 C8 C9 54.16(16)
C7 C8 C9 C10 -31.44(18)
C8 C9 C10 O3 -148.69(14)
C8 C9 C10 C5 31.33(18)
C12 C5 C10 O3 4.11(19)
C6 C5 C10 O3 128.99(14)
C4 C5 C10 O3 -121.82(14)
C12 C5 C10 C9 -175.91(13)
C6 C5 C10 C9 -51.03(16)
C4 C5 C10 C9 58.16(16)
C5 C6 C13 C14 -124.46(18)
C7 C6 C13 C14 115.98(19)
